data_2102831
loop_
_publ_author_name
'Ojala, William H.'
'Smieja, Jonathan M.'
'Spude, Jill M.'
'Arola, Trina M.'
'Kuspa, Marika K.'
'Herrera, Nell'
'Ojala, Charles R.'

_publ_section_title
;
 Isostructuralism among `bridge-flipped' isomeric benzylideneanilines
 and phenylhydrazones
;
_journal_coeditor_code GP5015
_journal_issue 3
_journal_name_full 'Acta Crystallographica Section B'
_journal_page_first 485
_journal_page_last 496
_journal_paper_doi 10.1107/S0108768107018034
_journal_volume 63
_journal_year 2007
_chemical_formula_moiety 'C15 H12 N2'
_chemical_formula_sum 'C15 H12 N2'
_chemical_formula_weight 220.27
_chemical_melting_point .129E-128
_chemical_name_systematic
;
  N-(4-methylbenzylidene)-4-cyanoaniline
;
_space_group_IT_number 14
_symmetry_cell_setting monoclinic
_symmetry_space_group_name_Hall '-P 2yn'
_symmetry_space_group_name_H-M 'P 1 21/n 1'
_atom_sites_solution_hydrogens geom
_atom_sites_solution_primary direct
_atom_sites_solution_secondary difmap
_audit_creation_method SHELXL-97
_cell_angle_alpha 90.00
_cell_angle_beta 92.285(2)
_cell_angle_gamma 90.00
_cell_formula_units_Z 4
_cell_length_a 6.1535(9)
_cell_length_b 7.1990(10)
_cell_length_c 26.253(4)
_cell_measurement_reflns_used 2898
_cell_measurement_temperature 173(2)
_cell_measurement_theta_max 25.001
_cell_measurement_theta_min 2.934
_cell_volume 1162.1(3)
_computing_cell_refinement 'SAINT, Bruker'
_computing_data_collection 'SMART, Bruker'
_computing_data_reduction 'SAINT, Bruker'
_computing_molecular_graphics 'PLATON (Spek, 2003)'
_computing_publication_material 'SHELXL97 (Sheldrick, 1997)'
_computing_structure_refinement 'SHELXL-97 (Sheldrick, 1997)'
_computing_structure_solution 'SHELXS-97 (Sheldrick, 1990)'
_diffrn_ambient_temperature 173(2)
_diffrn_measured_fraction_theta_full 0.999
_diffrn_measured_fraction_theta_max 0.999
_diffrn_measurement_device_type 'Siemens SMART Platform CCD'
_diffrn_measurement_method 'area detector, omega scans per phi'
_diffrn_radiation_monochromator graphite
_diffrn_radiation_source 'normal-focus sealed tube'
_diffrn_radiation_type MoK\a
_diffrn_radiation_wavelength 0.71073
_diffrn_reflns_av_R_equivalents 0.0234
_diffrn_reflns_av_sigmaI/netI 0.0166
_diffrn_reflns_limit_h_max 7
_diffrn_reflns_limit_h_min -7
_diffrn_reflns_limit_k_max 8
_diffrn_reflns_limit_k_min -8
_diffrn_reflns_limit_l_max 31
_diffrn_reflns_limit_l_min -31
_diffrn_reflns_number 10066
_diffrn_reflns_theta_full 25.04
_diffrn_reflns_theta_max 25.04
_diffrn_reflns_theta_min 1.55
_exptl_absorpt_coefficient_mu 0.075
_exptl_absorpt_correction_T_max 0.993
_exptl_absorpt_correction_T_min 0.960
_exptl_absorpt_correction_type multi-scan
_exptl_absorpt_process_details 'SADABS (Blessing, 1995)'
_exptl_crystal_colour yellow
_exptl_crystal_density_diffrn 1.259
_exptl_crystal_density_method 'not measured'
_exptl_crystal_description plate
_exptl_crystal_F_000 464
_exptl_crystal_size_max 0.50
_exptl_crystal_size_mid 0.48
_exptl_crystal_size_min 0.05
_refine_diff_density_max 0.112
_refine_diff_density_min -0.144
_refine_ls_extinction_method none
_refine_ls_goodness_of_fit_ref 1.062
_refine_ls_hydrogen_treatment constr
_refine_ls_matrix_type full
_refine_ls_number_parameters 155
_refine_ls_number_reflns 2062
_refine_ls_number_restraints 0
_refine_ls_restrained_S_all 1.062
_refine_ls_R_factor_all 0.0467
_refine_ls_R_factor_gt 0.0369
_refine_ls_shift/su_max 0.000
_refine_ls_shift/su_mean 0.000
_refine_ls_structure_factor_coef Fsqd
_refine_ls_weighting_details 'calc w=1/[\s^2^(Fo^2^)+(0.0412P)^2^+0.2659P] where P=(Fo^2^+2Fc^2^)/3'
_refine_ls_weighting_scheme calc
_refine_ls_wR_factor_gt 0.0884
_refine_ls_wR_factor_ref 0.0931
_reflns_number_gt 1727
_reflns_number_total 2062
_reflns_threshold_expression I>2\s(I)
_cod_data_source_file gp5015.cif
_cod_data_source_block VII
_cod_database_code 2102831

loop_
_symmetry_equiv_pos_as_xyz
'x, y, z'
'-x+1/2, y+1/2, -z+1/2'
'-x, -y, -z'
'x-1/2, -y-1/2, z-1/2'

loop_
_atom_site_type_symbol
_atom_site_label
_atom_site_fract_x
_atom_site_fract_y
_atom_site_fract_z
_atom_site_U_iso_or_equiv
_atom_site_adp_type
_atom_site_calc_flag
_atom_site_refinement_flags
_atom_site_occupancy
C C1 0.12634(19) 0.62561(17) 0.23721(5) 0.0300(3) Uani d . 1
C C2 0.2057(2) 0.66676(17) 0.28623(5) 0.0329(3) Uani d . 1
H H2 0.3488 0.7149 0.2911 0.039 Uiso calc R 1
C C3 0.0798(2) 0.63883(18) 0.32804(5) 0.0359(3) Uani d . 1
H H3 0.1376 0.6677 0.3612 0.043 Uiso calc R 1
C C4 -0.1307(2) 0.56890(17) 0.32214(5) 0.0343(3) Uani d . 1
C C5 -0.20890(19) 0.52425(18) 0.27303(5) 0.0348(3) Uani d . 1
H H5 -0.3510 0.4740 0.2682 0.042 Uiso calc R 1
C C6 -0.0833(2) 0.55182(18) 0.23131(5) 0.0338(3) Uani d . 1
H H6 -0.1398 0.5203 0.1982 0.041 Uiso calc R 1
C C7 0.3380(2) 0.65482(18) 0.10791(5) 0.0329(3) Uani d . 1
C C8 0.2723(2) 0.75943(18) 0.06526(5) 0.0362(3) Uani d . 1
H H8 0.1328 0.8163 0.0638 0.043 Uiso calc R 1
C C9 0.4086(2) 0.78061(19) 0.02530(5) 0.0365(3) Uani d . 1
H H9 0.3631 0.8520 -0.0036 0.044 Uiso calc R 1
C C10 0.6139(2) 0.69711(18) 0.02730(5) 0.0336(3) Uani d . 1
C C11 0.6790(2) 0.58880(18) 0.06915(5) 0.0352(3) Uani d . 1
H H11 0.8171 0.5296 0.0703 0.042 Uiso calc R 1
C C12 0.5412(2) 0.56824(18) 0.10896(5) 0.0348(3) Uani d . 1
H H12 0.5851 0.4941 0.1375 0.042 Uiso calc R 1
C C13 0.2619(2) 0.65643(17) 0.19341(5) 0.0325(3) Uani d . 1
H H13 0.4080 0.6960 0.1994 0.039 Uiso calc R 1
C C14 -0.2709(2) 0.5429(2) 0.36732(5) 0.0479(4) Uani d . 1
H H14A -0.1785 0.5165 0.3977 0.072 Uiso calc PR 0.794(18)
H H14B -0.3709 0.4388 0.3608 0.072 Uiso calc PR 0.794(18)
H H14C -0.3546 0.6565 0.3728 0.072 Uiso calc PR 0.794(18)
H H14D -0.4242 0.5580 0.3565 0.072 Uiso calc PR 0.206(18)
H H14E -0.2318 0.6357 0.3934 0.072 Uiso calc PR 0.206(18)
H H14F -0.2481 0.4181 0.3814 0.072 Uiso calc PR 0.206(18)
C C15 0.7588(2) 0.7234(2) -0.01390(5) 0.0388(3) Uani d . 1
N N1 0.19196(17) 0.63233(16) 0.14759(4) 0.0363(3) Uani d . 1
N N2 0.8756(2) 0.74750(19) -0.04616(5) 0.0532(4) Uani d . 1

loop_
_atom_site_aniso_label
_atom_site_aniso_U_11
_atom_site_aniso_U_22
_atom_site_aniso_U_33
_atom_site_aniso_U_12
_atom_site_aniso_U_13
_atom_site_aniso_U_23
C1 0.0295(6) 0.0269(6) 0.0338(7) 0.0034(5) 0.0038(5) 0.0021(5)
C2 0.0305(7) 0.0304(7) 0.0378(7) -0.0006(5) 0.0024(5) -0.0021(5)
C3 0.0405(7) 0.0361(7) 0.0314(7) 0.0040(6) 0.0024(6) -0.0029(6)
C4 0.0362(7) 0.0297(7) 0.0376(7) 0.0073(5) 0.0081(6) 0.0041(5)
C5 0.0278(6) 0.0336(7) 0.0434(7) 0.0009(5) 0.0046(6) 0.0029(6)
C6 0.0322(7) 0.0361(7) 0.0331(7) 0.0022(5) -0.0006(5) 0.0001(5)
C7 0.0305(6) 0.0373(7) 0.0308(7) -0.0063(5) 0.0020(5) 0.0002(5)
C8 0.0309(6) 0.0421(8) 0.0357(7) 0.0014(6) 0.0013(5) 0.0024(6)
C9 0.0388(7) 0.0398(7) 0.0308(7) -0.0028(6) -0.0004(6) 0.0036(6)
C10 0.0355(7) 0.0356(7) 0.0300(7) -0.0049(5) 0.0044(5) -0.0030(5)
C11 0.0313(7) 0.0377(7) 0.0365(7) -0.0004(5) 0.0018(5) -0.0010(6)
C12 0.0335(7) 0.0385(7) 0.0323(7) -0.0025(6) -0.0013(5) 0.0046(6)
C13 0.0290(6) 0.0318(7) 0.0369(7) -0.0005(5) 0.0026(5) 0.0021(5)
C14 0.0473(8) 0.0547(9) 0.0426(8) 0.0062(7) 0.0144(7) 0.0076(7)
C15 0.0399(7) 0.0428(8) 0.0338(7) -0.0007(6) 0.0032(6) -0.0003(6)
N1 0.0326(6) 0.0433(6) 0.0331(6) -0.0015(5) 0.0039(5) 0.0041(5)
N2 0.0504(7) 0.0674(9) 0.0427(7) 0.0017(6) 0.0132(6) 0.0057(6)

loop_
_atom_type_symbol
_atom_type_description
_atom_type_scat_dispersion_real
_atom_type_scat_dispersion_imag
_atom_type_scat_source
C C 0.0033 0.0016 'International Tables Vol C Tables 4.2.6.8 and 6.1.1.4'
H H 0.0000 0.0000 'International Tables Vol C Tables 4.2.6.8 and 6.1.1.4'
N N 0.0061 0.0033 'International Tables Vol C Tables 4.2.6.8 and 6.1.1.4'

loop_
_geom_angle_atom_site_label_1
_geom_angle_atom_site_label_2
_geom_angle_atom_site_label_3
_geom_angle
_geom_angle_publ_flag
C2 C1 C6 118.18(11) n
C2 C1 C13 120.30(11) n
C6 C1 C13 121.51(11) n
C3 C2 C1 121.09(12) n
C3 C2 H2 120 n
C1 C2 H2 120 n
C2 C3 C4 120.81(12) n
C2 C3 H3 120 n
C4 C3 H3 120 n
C3 C4 C5 118.10(11) n
C3 C4 C14 121.12(12) n
C5 C4 C14 120.78(12) n
C6 C5 C4 121.11(12) n
C6 C5 H5 119 n
C4 C5 H5 119 n
C5 C6 C1 120.69(12) n
C5 C6 H6 120 n
C1 C6 H6 120 n
C8 C7 C12 119.17(11) n
C8 C7 N1 118.74(11) n
C12 C7 N1 122.00(11) n
C9 C8 C7 120.31(12) n
C9 C8 H8 120 n
C7 C8 H8 120 n
C8 C9 C10 120.04(12) n
C8 C9 H9 120 n
C10 C9 H9 120 n
C11 C10 C9 120.10(11) n
C11 C10 C15 119.89(12) n
C9 C10 C15 120.02(12) n
C12 C11 C10 119.41(12) n
C12 C11 H11 120 n
C10 C11 H11 120 n
C11 C12 C7 120.94(12) n
C11 C12 H12 120 n
C7 C12 H12 120 n
N1 C13 C1 122.65(12) y
N1 C13 H13 119 n
C1 C13 H13 119 n
C4 C14 H14A 110 n
C4 C14 H14B 110 n
H14A C14 H14B 110 n
C4 C14 H14C 110 n
H14A C14 H14C 110 n
H14B C14 H14C 110 n
C4 C14 H14D 110 n
C4 C14 H14E 110 n
H14D C14 H14E 110 n
C4 C14 H14F 110 n
H14D C14 H14F 110 n
H14E C14 H14F 110 n
N2 C15 C10 178.60(15) y
C13 N1 C7 118.69(11) y

loop_
_geom_bond_atom_site_label_1
_geom_bond_atom_site_label_2
_geom_bond_distance
_geom_bond_publ_flag
C1 C2 1.3898(17) n
C1 C6 1.3979(17) n
C1 C13 1.4644(17) y
C2 C3 1.3834(17) n
C2 H2 0.95 n
C3 C4 1.3923(18) n
C3 H3 0.95 n
C4 C5 1.3956(19) n
C4 C14 1.5061(17) y
C5 C6 1.3798(17) n
C5 H5 0.95 n
C6 H6 0.95 n
C7 C8 1.3959(18) n
C7 C12 1.3961(18) n
C7 N1 1.4120(15) y
C8 C9 1.3775(17) n
C8 H8 0.95 n
C9 C10 1.3982(18) n
C9 H9 0.95 n
C10 C11 1.3931(18) n
C10 C15 1.4413(17) y
C11 C12 1.3801(17) n
C11 H11 0.95 n
C12 H12 0.95 n
C13 N1 1.2734(16) y
C13 H13 0.95 n
C14 H14A 0.98 n
C14 H14B 0.98 n
C14 H14C 0.98 n
C14 H14D 0.98 n
C14 H14E 0.98 n
C14 H14F 0.98 n
C15 N2 1.1458(16) y

loop_
_geom_torsion_atom_site_label_1
_geom_torsion_atom_site_label_2
_geom_torsion_atom_site_label_3
_geom_torsion_atom_site_label_4
_geom_torsion
_geom_torsion_publ_flag
C6 C1 C2 C3 -1.15(18) n
C13 C1 C2 C3 179.89(11) n
C1 C2 C3 C4 -0.14(19) n
C2 C3 C4 C5 1.34(18) n
C2 C3 C4 C14 -178.35(12) n
C3 C4 C5 C6 -1.25(18) n
C14 C4 C5 C6 178.44(12) n
C4 C5 C6 C1 -0.04(19) n
C2 C1 C6 C5 1.24(18) n
C13 C1 C6 C5 -179.81(11) n
C12 C7 C8 C9 -1.60(19) n
N1 C7 C8 C9 -178.47(12) n
C7 C8 C9 C10 0.0(2) n
C8 C9 C10 C11 1.49(19) n
C8 C9 C10 C15 -178.33(12) n
C9 C10 C11 C12 -1.40(19) n
C15 C10 C11 C12 178.42(12) n
C10 C11 C12 C7 -0.20(19) n
C8 C7 C12 C11 1.70(19) n
N1 C7 C12 C11 178.45(12) n
C2 C1 C13 N1 -175.35(12) n
C6 C1 C13 N1 5.73(19) y
C1 C13 N1 C7 -176.31(11) y
C8 C7 N1 C13 -133.53(13) n
C12 C7 N1 C13 49.70(17) y
